data_4073428
loop_
_publ_author_name
'Tonzetich, Zachary J.'
'Jiang, Annie J.'
'Schrock, Richard R.'
'M\"uller, Peter'

_publ_section_title
;
 Molybdenum Imido Alkylidene Complexes that Contain a \b-Diketiminate
 Ligand
;
_journal_issue 15
_journal_name_full Organometallics
_journal_page_first 3771
_journal_paper_doi 10.1021/om7003207
_journal_volume 26
_journal_year 2007
_chemical_formula_sum 'C80 H76 B Cl2 F24 Mo N3 O'
_chemical_formula_weight 1729.09
_chemical_name_systematic
; 
 ? 
;
_space_group_IT_number 2
_symmetry_cell_setting triclinic
_symmetry_space_group_name_Hall '-P 1'
_symmetry_space_group_name_H-M 'P -1'
_atom_sites_solution_hydrogens geom
_atom_sites_solution_primary direct
_atom_sites_solution_secondary difmap
_audit_creation_method SHELXL-97
_cell_angle_alpha 95.7510(10)
_cell_angle_beta 94.0100(10)
_cell_angle_gamma 101.9670(10)
_cell_formula_units_Z 2
_cell_length_a 11.4290(4)
_cell_length_b 18.7038(7)
_cell_length_c 19.0217(7)
_cell_measurement_reflns_used 9146
_cell_measurement_temperature 100(2)
_cell_measurement_theta_max 30.4
_cell_measurement_theta_min 2.3
_cell_volume 3940.6(2)
_computing_cell_refinement 'SAINT 7 (Bruker-AXS, 2005)'
_computing_data_collection 'SMART 5 (Bruker-AXS, 2003)'
_computing_data_reduction 'SAINT 7 (Bruker-AXS, 2005)'
_computing_molecular_graphics 'Bruker SHELXTL'
_computing_publication_material 'Bruker SHELXTL'
_computing_structure_refinement 'SHELXL-97 (Sheldrick, 1997)'
_computing_structure_solution 'SHELXS-97 (Sheldrick, 1990)'
_diffrn_ambient_temperature 100(2)
_diffrn_detector_area_resol_mean 8.3
_diffrn_measured_fraction_theta_full 0.997
_diffrn_measured_fraction_theta_max 0.997
_diffrn_measurement_device_type 'Bruker Smart APEX CCD'
_diffrn_measurement_method 'omega and phi scans'
_diffrn_radiation_monochromator graphite
_diffrn_radiation_source 'fine-focus sealed tube'
_diffrn_radiation_type MoK\a
_diffrn_radiation_wavelength 0.71073
_diffrn_reflns_av_R_equivalents 0.0316
_diffrn_reflns_av_sigmaI/netI 0.0283
_diffrn_reflns_limit_h_max 15
_diffrn_reflns_limit_h_min -15
_diffrn_reflns_limit_k_max 25
_diffrn_reflns_limit_k_min -25
_diffrn_reflns_limit_l_max 26
_diffrn_reflns_limit_l_min -26
_diffrn_reflns_number 88758
_diffrn_reflns_theta_full 29.57
_diffrn_reflns_theta_max 29.57
_diffrn_reflns_theta_min 1.65
_diffrn_standards_decay_% 0
_diffrn_standards_interval_count 0
_diffrn_standards_interval_time 0
_diffrn_standards_number 0
_exptl_absorpt_coefficient_mu 0.338
_exptl_absorpt_correction_T_max 0.9670
_exptl_absorpt_correction_T_min 0.8909
_exptl_absorpt_correction_type multi-scan
_exptl_absorpt_process_details 'SADABS (Sheldrick, 2005)'
_exptl_crystal_colour orange
_exptl_crystal_density_diffrn 1.457
_exptl_crystal_density_method 'not measured'
_exptl_crystal_description plate
_exptl_crystal_F_000 1764
_exptl_crystal_size_max 0.35
_exptl_crystal_size_mid 0.25
_exptl_crystal_size_min 0.10
_refine_diff_density_max 1.103
_refine_diff_density_min -0.589
_refine_diff_density_rms 0.073
_refine_ls_extinction_method none
_refine_ls_goodness_of_fit_ref 1.025
_refine_ls_hydrogen_treatment mixed
_refine_ls_matrix_type full
_refine_ls_number_parameters 1192
_refine_ls_number_reflns 22050
_refine_ls_number_restraints 2444
_refine_ls_restrained_S_all 1.213
_refine_ls_R_factor_all 0.0471
_refine_ls_R_factor_gt 0.0407
_refine_ls_shift/su_max 0.001
_refine_ls_shift/su_mean 0.000
_refine_ls_structure_factor_coef Fsqd
_refine_ls_weighting_details 'calc w=1/[\s^2^(Fo^2^)+(0.0574P)^2^+2.9940P] where P=(Fo^2^+2Fc^2^)/3'
_refine_ls_weighting_scheme calc
_refine_ls_wR_factor_gt 0.1056
_refine_ls_wR_factor_ref 0.1099
_reflns_number_gt 19488
_reflns_number_total 22050
_reflns_threshold_expression >2sigma(I)
_cod_data_source_file om7003207-file005.cif
_cod_data_source_block 06192
_cod_original_sg_symbol_H-M P-1
_cod_database_code 4073428

loop_
_symmetry_equiv_pos_as_xyz
'x, y, z'
'-x, -y, -z'

loop_
_atom_site_label
_atom_site_type_symbol
_atom_site_fract_x
_atom_site_fract_y
_atom_site_fract_z
_atom_site_U_iso_or_equiv
_atom_site_adp_type
_atom_site_occupancy
_atom_site_symmetry_multiplicity
_atom_site_calc_flag
_atom_site_refinement_flags
_atom_site_disorder_assembly
_atom_site_disorder_group
C1 C 0.23937(19) -0.16313(11) 0.35920(11) 0.0215(4) Uani 1 1 d D . .
H1 H 0.183(2) -0.1502(14) 0.3938(12) 0.026 Uiso 1 1 d D . .
C2 C 0.35844(19) -0.16635(11) 0.39760(11) 0.0226(4) Uani 1 1 d . . .
C3 C 0.4587(2) -0.15826(13) 0.34626(12) 0.0270(4) Uani 1 1 d . . .
H3A H 0.4330 -0.1942 0.3040 0.040 Uiso 1 1 calc R . .
H3B H 0.5323 -0.1670 0.3702 0.040 Uiso 1 1 calc R . .
H3C H 0.4740 -0.1084 0.3321 0.040 Uiso 1 1 calc R . .
C4 C 0.3973(2) -0.10345(12) 0.45814(12) 0.0285(4) Uani 1 1 d . . .
H4A H 0.4175 -0.0565 0.4383 0.043 Uiso 1 1 calc R . .
H4B H 0.4677 -0.1109 0.4865 0.043 Uiso 1 1 calc R . .
H4C H 0.3314 -0.1027 0.4883 0.043 Uiso 1 1 calc R . .
C41 C 0.33724(18) -0.24188(11) 0.42649(11) 0.0212(4) Uani 1 1 d . . .
C42 C 0.3434(2) -0.30483(12) 0.38208(12) 0.0264(4) Uani 1 1 d . . .
H42 H 0.3653 -0.3003 0.3352 0.032 Uiso 1 1 calc R . .
C43 C 0.3178(2) -0.37413(13) 0.40526(13) 0.0323(5) Uani 1 1 d . . .
H43 H 0.3209 -0.4164 0.3739 0.039 Uiso 1 1 calc R . .
C44 C 0.2880(2) -0.38180(13) 0.47389(13) 0.0320(5) Uani 1 1 d . . .
H44 H 0.2712 -0.4291 0.4898 0.038 Uiso 1 1 calc R . .
C45 C 0.2830(2) -0.31998(13) 0.51890(12) 0.0292(4) Uani 1 1 d . . .
H45 H 0.2629 -0.3248 0.5661 0.035 Uiso 1 1 calc R . .
C46 C 0.3072(2) -0.25047(12) 0.49539(11) 0.0259(4) Uani 1 1 d . . .
H46 H 0.3032 -0.2084 0.5268 0.031 Uiso 1 1 calc R . .
Mo1 Mo 0.122289(13) -0.178110(8) 0.279474(8) 0.01364(5) Uani 1 1 d . . .
N1 N 0.17380(15) -0.21994(9) 0.20505(8) 0.0179(3) Uani 1 1 d . . .
C11 C 0.18318(17) -0.24946(10) 0.13570(10) 0.0184(3) Uani 1 1 d . . .
C12 C 0.28325(17) -0.28080(11) 0.12207(10) 0.0204(4) Uani 1 1 d . . .
C13 C 0.2985(2) -0.30391(12) 0.05222(11) 0.0255(4) Uani 1 1 d . . .
H13 H 0.3658 -0.3244 0.0421 0.031 Uiso 1 1 calc R . .
C14 C 0.2168(2) -0.29743(13) -0.00294(11) 0.0277(4) Uani 1 1 d . . .
H14 H 0.2298 -0.3121 -0.0505 0.033 Uiso 1 1 calc R . .
C15 C 0.1167(2) -0.26968(13) 0.01094(11) 0.0266(4) Uani 1 1 d . . .
H15 H 0.0607 -0.2668 -0.0274 0.032 Uiso 1 1 calc R . .
C16 C 0.09588(18) -0.24586(11) 0.07987(10) 0.0211(4) Uani 1 1 d . . .
C121 C 0.37394(19) -0.28866(12) 0.18095(11) 0.0238(4) Uani 1 1 d . . .
H121 H 0.3457 -0.2717 0.2271 0.029 Uiso 1 1 calc R . .
C122 C 0.3857(2) -0.36828(14) 0.18289(14) 0.0349(5) Uani 1 1 d . . .
H12A H 0.3066 -0.3993 0.1871 0.052 Uiso 1 1 calc R . .
H12B H 0.4409 -0.3712 0.2238 0.052 Uiso 1 1 calc R . .
H12C H 0.4169 -0.3855 0.1391 0.052 Uiso 1 1 calc R . .
C123 C 0.4982(2) -0.23991(16) 0.17471(14) 0.0378(6) Uani 1 1 d . . .
H12D H 0.5295 -0.2568 0.1308 0.057 Uiso 1 1 calc R . .
H12E H 0.5534 -0.2432 0.2155 0.057 Uiso 1 1 calc R . .
H12F H 0.4908 -0.1887 0.1739 0.057 Uiso 1 1 calc R . .
C161 C -0.01919(19) -0.21939(13) 0.09126(11) 0.0255(4) Uani 1 1 d . . .
H161 H -0.0198 -0.2044 0.1432 0.031 Uiso 1 1 calc R . .
C162 C -0.1282(2) -0.28275(16) 0.06764(13) 0.0355(5) Uani 1 1 d . . .
H16A H -0.1297 -0.2978 0.0167 0.053 Uiso 1 1 calc R . .
H16B H -0.2021 -0.2663 0.0773 0.053 Uiso 1 1 calc R . .
H16C H -0.1222 -0.3246 0.0939 0.053 Uiso 1 1 calc R . .
C163 C -0.0286(2) -0.15297(15) 0.05180(13) 0.0359(5) Uani 1 1 d . . .
H16D H 0.0409 -0.1127 0.0675 0.054 Uiso 1 1 calc R . .
H16E H -0.1025 -0.1368 0.0621 0.054 Uiso 1 1 calc R . .
H16F H -0.0303 -0.1669 0.0006 0.054 Uiso 1 1 calc R . .
N2 N 0.17561(14) -0.06850(9) 0.25180(8) 0.0172(3) Uani 1 1 d . . .
C21 C 0.30243(16) -0.03268(10) 0.26226(10) 0.0182(3) Uani 1 1 d . . .
C22 C 0.37762(18) -0.04005(11) 0.20824(11) 0.0212(4) Uani 1 1 d . . .
C23 C 0.49928(19) -0.00557(12) 0.22137(12) 0.0266(4) Uani 1 1 d . . .
H23 H 0.5521 -0.0109 0.1857 0.032 Uiso 1 1 calc R . .
C24 C 0.54380(19) 0.03611(13) 0.28556(13) 0.0289(4) Uani 1 1 d . . .
H24 H 0.6270 0.0581 0.2942 0.035 Uiso 1 1 calc R . .
C25 C 0.46651(19) 0.04570(12) 0.33731(12) 0.0266(4) Uani 1 1 d . . .
H25 H 0.4971 0.0756 0.3807 0.032 Uiso 1 1 calc R . .
C26 C 0.34472(18) 0.01209(11) 0.32642(11) 0.0210(4) Uani 1 1 d . . .
C27 C 0.3322(2) -0.07848(13) 0.13498(11) 0.0274(4) Uani 1 1 d . . .
H27A H 0.3445 -0.0428 0.1004 0.041 Uiso 1 1 calc R . .
H27B H 0.2463 -0.1005 0.1337 0.041 Uiso 1 1 calc R . .
H27C H 0.3762 -0.1172 0.1232 0.041 Uiso 1 1 calc R . .
C28 C 0.2603(2) 0.02606(12) 0.38101(12) 0.0258(4) Uani 1 1 d . . .
H28A H 0.3063 0.0556 0.4233 0.039 Uiso 1 1 calc R . .
H28B H 0.2169 -0.0210 0.3939 0.039 Uiso 1 1 calc R . .
H28C H 0.2027 0.0527 0.3613 0.039 Uiso 1 1 calc R . .
C5 C 0.10357(17) -0.03091(11) 0.22118(11) 0.0200(4) Uani 1 1 d . . .
C6 C 0.15432(19) 0.04050(12) 0.19243(13) 0.0281(4) Uani 1 1 d . . .
H6A H 0.2005 0.0760 0.2310 0.042 Uiso 1 1 calc R . .
H6B H 0.0884 0.0604 0.1721 0.042 Uiso 1 1 calc R . .
H6C H 0.2069 0.0314 0.1555 0.042 Uiso 1 1 calc R . .
C7 C -0.02260(18) -0.05225(11) 0.21595(11) 0.0221(4) Uani 1 1 d . . .
H7 H -0.0649 -0.0288 0.1838 0.027 Uiso 1 1 calc R . .
C8 C -0.09208(17) -0.10324(11) 0.25208(11) 0.0198(4) Uani 1 1 d . . .
C9 C -0.22380(19) -0.10099(13) 0.25159(14) 0.0304(5) Uani 1 1 d . . .
H9A H -0.2728 -0.1508 0.2389 0.046 Uiso 1 1 calc R . .
H9B H -0.2436 -0.0691 0.2168 0.046 Uiso 1 1 calc R . .
H9C H -0.2402 -0.0816 0.2988 0.046 Uiso 1 1 calc R . .
N3 N -0.04812(14) -0.15176(9) 0.28943(8) 0.0166(3) Uani 1 1 d . . .
C31 C -0.13083(16) -0.18846(10) 0.33567(10) 0.0173(3) Uani 1 1 d . . .
C32 C -0.21043(17) -0.25567(11) 0.31105(11) 0.0206(4) Uani 1 1 d . . .
C33 C -0.28945(19) -0.28818(12) 0.35729(12) 0.0258(4) Uani 1 1 d . . .
H33 H -0.3440 -0.3335 0.3414 0.031 Uiso 1 1 calc R . .
C34 C -0.2897(2) -0.25543(12) 0.42604(12) 0.0278(4) Uani 1 1 d . . .
H34 H -0.3426 -0.2789 0.4572 0.033 Uiso 1 1 calc R . .
C35 C -0.2125(2) -0.18840(12) 0.44909(11) 0.0252(4) Uani 1 1 d . . .
H35 H -0.2136 -0.1658 0.4960 0.030 Uiso 1 1 calc R . .
C36 C -0.13290(18) -0.15345(10) 0.40411(10) 0.0196(4) Uani 1 1 d . . .
C37 C -0.2153(2) -0.29168(13) 0.23631(12) 0.0277(4) Uani 1 1 d . . .
H37A H -0.2495 -0.2627 0.2034 0.042 Uiso 1 1 calc R . .
H37B H -0.2656 -0.3415 0.2319 0.042 Uiso 1 1 calc R . .
H37C H -0.1339 -0.2944 0.2249 0.042 Uiso 1 1 calc R . .
C38 C -0.0554(2) -0.07812(11) 0.42850(12) 0.0260(4) Uani 1 1 d . . .
H38A H -0.0766 -0.0601 0.4751 0.039 Uiso 1 1 calc R . .
H38B H -0.0687 -0.0442 0.3942 0.039 Uiso 1 1 calc R . .
H38C H 0.0293 -0.0812 0.4321 0.039 Uiso 1 1 calc R . .
O1T O 0.03578(12) -0.28923(7) 0.30751(7) 0.0179(3) Uani 1 1 d . . .
C1T C 0.02431(19) -0.30850(11) 0.37995(10) 0.0218(4) Uani 1 1 d . . .
H1T1 H -0.0218 -0.2771 0.4064 0.026 Uiso 1 1 calc R . .
H1T2 H 0.1043 -0.3029 0.4061 0.026 Uiso 1 1 calc R . .
C2T C -0.0425(2) -0.38837(12) 0.36964(13) 0.0322(5) Uani 1 1 d . . .
H2T1 H -0.0196 -0.4145 0.4095 0.039 Uiso 1 1 calc R . .
H2T2 H -0.1304 -0.3921 0.3664 0.039 Uiso 1 1 calc R . .
C3T C -0.0049(3) -0.42036(13) 0.30058(14) 0.0389(6) Uani 1 1 d . . .
H3T1 H -0.0758 -0.4498 0.2701 0.047 Uiso 1 1 calc R . .
H3T2 H 0.0521 -0.4524 0.3098 0.047 Uiso 1 1 calc R . .
C4T C 0.0550(2) -0.35477(11) 0.26490(11) 0.0242(4) Uani 1 1 d . . .
H4T1 H 0.1419 -0.3532 0.2637 0.029 Uiso 1 1 calc R . .
H4T2 H 0.0184 -0.3579 0.2156 0.029 Uiso 1 1 calc R . .
B1 B 0.26389(18) -0.31066(11) -0.23459(11) 0.0163(4) Uani 1 1 d DU . .
C61 C 0.16094(16) -0.29698(10) -0.29319(10) 0.0170(3) Uani 1 1 d DU A .
C62 C 0.16416(18) -0.22747(11) -0.31611(11) 0.0214(4) Uani 1 1 d DU . .
H62 H 0.2247 -0.1868 -0.2948 0.026 Uiso 1 1 calc R . .
C63 C 0.08156(19) -0.21626(12) -0.36906(12) 0.0256(4) Uani 1 1 d DU A .
C67 C 0.0859(2) -0.14029(15) -0.38918(17) 0.0457(7) Uani 1 1 d DU . .
F7 F 0.0926(5) -0.1483(3) -0.4685(2) 0.0613(14) Uani 0.548(9) 1 d PDU A 1
F8 F 0.1820(5) -0.0958(2) -0.3720(4) 0.071(2) Uani 0.548(9) 1 d PDU A 1
F9 F -0.0120(5) -0.1197(4) -0.3893(4) 0.0527(17) Uani 0.548(9) 1 d PDU A 1
F7A F 0.1561(8) -0.1162(4) -0.4333(6) 0.084(3) Uani 0.452(9) 1 d PDU A 2
F8A F 0.1332(7) -0.0852(2) -0.3284(4) 0.066(2) Uani 0.452(9) 1 d PDU A 2
F9A F -0.0158(6) -0.1255(5) -0.4045(6) 0.082(3) Uani 0.452(9) 1 d PDU A 2
C64 C -0.00691(18) -0.27409(12) -0.40291(11) 0.0240(4) Uani 1 1 d DU . .
H64 H -0.0632 -0.2664 -0.4390 0.029 Uiso 1 1 calc R A .
C65 C -0.01054(17) -0.34345(11) -0.38230(10) 0.0203(4) Uani 1 1 d DU A .
C68 C -0.1047(2) -0.40806(12) -0.41601(11) 0.0269(4) Uani 1 1 d DU . .
F10 F -0.056(3) -0.4577(15) -0.4533(18) 0.037(3) Uani 0.38(10) 1 d PDU A 1
F11 F -0.168(3) -0.446(2) -0.3696(13) 0.045(4) Uani 0.38(10) 1 d PDU A 1
F12 F -0.186(3) -0.3902(17) -0.4614(17) 0.035(3) Uani 0.38(10) 1 d PDU A 1
F10A F -0.0578(18) -0.4644(10) -0.4411(15) 0.042(3) Uani 0.62(10) 1 d PDU A 2
F11A F -0.1795(16) -0.4342(13) -0.3685(8) 0.042(2) Uani 0.62(10) 1 d PDU A 2
F12A F -0.172(2) -0.3922(12) -0.4699(11) 0.042(3) Uani 0.62(10) 1 d PDU A 2
C66 C 0.07179(17) -0.35457(11) -0.32875(10) 0.0189(3) Uani 1 1 d DU . .
H66 H 0.0670 -0.4029 -0.3161 0.023 Uiso 1 1 calc R A .
C71 C 0.21545(17) -0.37805(10) -0.18786(9) 0.0174(3) Uani 1 1 d DU B .
C72 C 0.29731(18) -0.41350(11) -0.15456(10) 0.0209(4) Uani 1 1 d DU . .
H72 H 0.3794 -0.4009 -0.1633 0.025 Uiso 1 1 calc R . .
C73 C 0.2625(2) -0.46630(11) -0.10925(11) 0.0242(4) Uani 1 1 d DU B .
C77 C 0.3562(2) -0.49956(14) -0.07355(13) 0.0338(5) Uani 1 1 d DU . .
F13 F 0.3127(3) -0.5416(2) -0.0250(2) 0.0757(13) Uani 0.779(6) 1 d PDU B 1
F14 F 0.4437(3) -0.44947(15) -0.0409(3) 0.0720(13) Uani 0.779(6) 1 d PDU B 1
F15 F 0.3978(5) -0.5422(3) -0.11869(17) 0.1003(19) Uani 0.779(6) 1 d PDU B 1
F13A F 0.3358(9) -0.5687(4) -0.0742(9) 0.067(4) Uani 0.221(6) 1 d PDU B 2
F14A F 0.3853(15) -0.4737(9) -0.0067(5) 0.086(4) Uani 0.221(6) 1 d PDU B 2
F15A F 0.4662(7) -0.4860(8) -0.0991(8) 0.068(4) Uani 0.221(6) 1 d PDU B 2
C74 C 0.1431(2) -0.48755(12) -0.09567(11) 0.0265(4) Uani 1 1 d DU . .
H74 H 0.1189 -0.5240 -0.0651 0.032 Uiso 1 1 calc R B .
C75 C 0.06086(19) -0.45380(11) -0.12808(10) 0.0231(4) Uani 1 1 d DU B .
C78 C -0.0691(2) -0.47376(14) -0.11433(12) 0.0323(5) Uani 1 1 d DU . .
F16 F -0.0959(19) -0.4265(8) -0.0633(8) 0.042(2) Uani 0.55(7) 1 d PDU B 1
F17 F -0.1458(12) -0.4735(10) -0.1722(7) 0.0334(19) Uani 0.55(7) 1 d PDU B 1
F18 F -0.1017(13) -0.5406(6) -0.0922(10) 0.043(2) Uani 0.55(7) 1 d PDU B 1
F16A F -0.106(2) -0.4200(11) -0.0772(17) 0.049(3) Uani 0.45(7) 1 d PDU B 2
F17A F -0.1373(19) -0.491(2) -0.1760(7) 0.043(3) Uani 0.45(7) 1 d PDU B 2
F18A F -0.090(2) -0.5332(12) -0.0793(17) 0.058(4) Uani 0.45(7) 1 d PDU B 2
C76 C 0.09589(18) -0.39948(11) -0.17245(10) 0.0193(3) Uani 1 1 d DU . .
H76 H 0.0371 -0.3765 -0.1927 0.023 Uiso 1 1 calc R B .
C51 C 0.31398(17) -0.23845(10) -0.17553(10) 0.0182(3) Uani 1 1 d DU C .
C52 C 0.42731(18) -0.22639(11) -0.13747(11) 0.0223(4) Uani 1 1 d DU . .
H52 H 0.4792 -0.2585 -0.1492 0.027 Uiso 1 1 calc R . .
C53 C 0.4662(2) -0.16891(12) -0.08306(11) 0.0268(4) Uani 1 1 d DU C .
C57 C 0.5878(2) -0.16000(15) -0.04374(14) 0.0387(6) Uani 1 1 d DU . .
F1 F 0.6290(11) -0.0933(6) -0.0103(11) 0.085(5) Uani 0.365(18) 1 d PDU C 1
F2 F 0.6033(14) -0.2111(9) -0.0068(9) 0.073(4) Uani 0.365(18) 1 d PDU C 1
F3 F 0.6743(8) -0.1619(8) -0.0933(5) 0.057(2) Uani 0.365(18) 1 d PDU C 1
F1A F 0.5959(5) -0.1199(5) 0.0214(3) 0.068(2) Uani 0.635(18) 1 d PDU C 2
F2A F 0.6050(9) -0.2245(3) -0.0257(5) 0.0596(18) Uani 0.635(18) 1 d PDU C 2
F3A F 0.6763(5) -0.1310(5) -0.0765(4) 0.0641(18) Uani 0.635(18) 1 d PDU C 2
C54 C 0.3950(2) -0.11937(12) -0.06526(11) 0.0266(4) Uani 1 1 d DU . .
H54 H 0.4226 -0.0793 -0.0291 0.032 Uiso 1 1 calc R C .
C55 C 0.2824(2) -0.13013(11) -0.10183(11) 0.0233(4) Uani 1 1 d DU C .
C58 C 0.2065(2) -0.07507(12) -0.08611(11) 0.0284(4) Uani 1 1 d DU . .
F4 F 0.08915(14) -0.10132(9) -0.10654(9) 0.0403(3) Uani 1 1 d DU C .
F5 F 0.21355(16) -0.05066(9) -0.01722(8) 0.0444(4) Uani 1 1 d DU C .
F6 F 0.23917(16) -0.01548(9) -0.12005(9) 0.0435(4) Uani 1 1 d DU C .
C56 C 0.24196(19) -0.18883(11) -0.15479(10) 0.0208(4) Uani 1 1 d U . .
H56 H 0.1632 -0.1957 -0.1777 0.025 Uiso 1 1 calc R C .
C81 C 0.36898(16) -0.33017(10) -0.28263(9) 0.0169(3) Uani 1 1 d DU . .
C82 C 0.36673(17) -0.40253(10) -0.31119(10) 0.0188(3) Uani 1 1 d DU . .
H82 H 0.3059 -0.4412 -0.2994 0.023 Uiso 1 1 calc R . .
C83 C 0.45013(18) -0.41969(11) -0.35607(10) 0.0202(4) Uani 1 1 d DU . .
C87 C 0.4449(2) -0.49893(12) -0.38113(12) 0.0264(4) Uani 1 1 d DU . .
F19 F 0.33657(15) -0.53345(8) -0.41155(10) 0.0479(4) Uani 1 1 d DU . .
F20 F 0.52361(16) -0.50818(8) -0.42778(8) 0.0414(4) Uani 1 1 d DU . .
F21 F 0.46913(16) -0.53649(8) -0.32717(8) 0.0400(4) Uani 1 1 d DU . .
C84 C 0.54033(18) -0.36528(11) -0.37543(11) 0.0219(4) Uani 1 1 d DU . .
H84 H 0.5977 -0.3770 -0.4060 0.026 Uiso 1 1 calc R . .
C85 C 0.54331(18) -0.29311(11) -0.34840(10) 0.0200(4) Uani 1 1 d DU . .
C88 C 0.63666(19) -0.23211(12) -0.36927(12) 0.0256(4) Uani 1 1 d DU . .
F22 F 0.59300(13) -0.19809(8) -0.42112(7) 0.0330(3) Uani 1 1 d DU . .
F23 F 0.73079(13) -0.25532(8) -0.39376(9) 0.0394(4) Uani 1 1 d DU . .
F24 F 0.68049(13) -0.17968(8) -0.31483(8) 0.0357(3) Uani 1 1 d DU . .
C86 C 0.45995(17) -0.27569(10) -0.30303(10) 0.0184(3) Uani 1 1 d U . .
H86 H 0.4649 -0.2257 -0.2855 0.022 Uiso 1 1 calc R . .
C1S C -0.2390(8) -0.3156(8) -0.2093(5) 0.114(4) Uani 0.539(5) 1 d PDU D 1
H1S1 H -0.2761 -0.2852 -0.2403 0.137 Uiso 0.539(5) 1 calc PR D 1
H1S2 H -0.2081 -0.3507 -0.2417 0.137 Uiso 0.539(5) 1 calc PR D 1
Cl1S Cl -0.11507(16) -0.25767(11) -0.16706(16) 0.0676(8) Uani 0.539(5) 1 d PDU D 1
Cl2S Cl -0.3408(3) -0.3611(2) -0.1796(2) 0.0894(10) Uani 0.539(5) 1 d PDU D 1
C1R C -0.2377(10) -0.2776(7) -0.1641(6) 0.107(4) Uani 0.461(5) 1 d PDU D 2
H1R1 H -0.2937 -0.2495 -0.1844 0.129 Uiso 0.461(5) 1 calc PR D 2
H1R2 H -0.2022 -0.2487 -0.1183 0.129 Uiso 0.461(5) 1 calc PR D 2
Cl1R Cl -0.1197(2) -0.26537(19) -0.2180(2) 0.0886(11) Uani 0.461(5) 1 d PDU D 2
Cl2R Cl -0.3343(3) -0.3565(2) -0.1388(3) 0.0810(10) Uani 0.461(5) 1 d PDU D 2

loop_
_atom_site_aniso_label
_atom_site_aniso_U_11
_atom_site_aniso_U_22
_atom_site_aniso_U_33
_atom_site_aniso_U_23
_atom_site_aniso_U_13
_atom_site_aniso_U_12
C1 0.0237(9) 0.0165(8) 0.0231(9) 0.0051(7) -0.0019(7) 0.0013(7)
C2 0.0255(10) 0.0200(9) 0.0209(9) 0.0034(7) -0.0047(7) 0.0034(7)
C3 0.0234(10) 0.0296(11) 0.0276(10) 0.0046(8) 0.0012(8) 0.0050(8)
C4 0.0324(11) 0.0261(10) 0.0238(10) 0.0001(8) -0.0062(8) 0.0036(9)
C41 0.0199(9) 0.0214(9) 0.0220(9) 0.0039(7) -0.0049(7) 0.0056(7)
C42 0.0296(11) 0.0281(10) 0.0246(10) 0.0049(8) 0.0049(8) 0.0116(9)
C43 0.0417(13) 0.0251(11) 0.0334(12) 0.0036(9) 0.0026(10) 0.0151(10)
C44 0.0385(13) 0.0256(11) 0.0327(11) 0.0112(9) -0.0021(9) 0.0066(9)
C45 0.0318(11) 0.0338(12) 0.0215(9) 0.0083(8) 0.0000(8) 0.0045(9)
C46 0.0306(11) 0.0263(10) 0.0201(9) 0.0013(8) -0.0027(8) 0.0072(8)
Mo1 0.01299(7) 0.01398(8) 0.01373(7) 0.00239(5) 0.00119(5) 0.00205(5)
N1 0.0196(8) 0.0165(7) 0.0168(7) 0.0021(6) 0.0033(6) 0.0012(6)
C11 0.0186(8) 0.0187(8) 0.0162(8) 0.0016(6) 0.0030(6) 0.0000(7)
C12 0.0183(9) 0.0207(9) 0.0199(9) 0.0003(7) 0.0025(7) 0.0000(7)
C13 0.0240(10) 0.0276(10) 0.0233(9) -0.0026(8) 0.0063(8) 0.0029(8)
C14 0.0324(11) 0.0311(11) 0.0165(9) -0.0024(8) 0.0057(8) 0.0013(9)
C15 0.0274(10) 0.0322(11) 0.0177(9) 0.0019(8) -0.0006(7) 0.0019(8)
C16 0.0198(9) 0.0229(9) 0.0184(8) 0.0021(7) 0.0012(7) -0.0002(7)
C121 0.0214(9) 0.0261(10) 0.0223(9) -0.0012(7) -0.0005(7) 0.0043(8)
C122 0.0361(13) 0.0310(12) 0.0381(13) -0.0005(10) -0.0039(10) 0.0129(10)
C123 0.0219(11) 0.0469(15) 0.0400(13) 0.0040(11) -0.0009(9) -0.0010(10)
C161 0.0224(10) 0.0332(11) 0.0206(9) 0.0037(8) 0.0002(7) 0.0059(8)
C162 0.0226(11) 0.0487(15) 0.0306(11) -0.0010(10) 0.0007(9) 0.0007(10)
C163 0.0370(13) 0.0443(14) 0.0304(11) 0.0112(10) 0.0006(9) 0.0155(11)
N2 0.0137(7) 0.0178(7) 0.0196(7) 0.0047(6) 0.0009(5) 0.0010(6)
C21 0.0138(8) 0.0175(8) 0.0230(9) 0.0068(7) 0.0013(6) 0.0012(6)
C22 0.0183(9) 0.0213(9) 0.0246(9) 0.0085(7) 0.0039(7) 0.0025(7)
C23 0.0185(9) 0.0281(10) 0.0346(11) 0.0106(9) 0.0073(8) 0.0034(8)
C24 0.0161(9) 0.0290(11) 0.0394(12) 0.0093(9) -0.0003(8) -0.0021(8)
C25 0.0229(10) 0.0228(10) 0.0306(10) 0.0039(8) -0.0032(8) -0.0016(8)
C26 0.0204(9) 0.0183(9) 0.0237(9) 0.0048(7) 0.0015(7) 0.0017(7)
C27 0.0278(11) 0.0301(11) 0.0237(10) 0.0062(8) 0.0070(8) 0.0016(8)
C28 0.0279(10) 0.0196(9) 0.0274(10) -0.0001(8) 0.0065(8) -0.0002(8)
C5 0.0179(9) 0.0183(9) 0.0238(9) 0.0072(7) 0.0015(7) 0.0018(7)
C6 0.0208(10) 0.0234(10) 0.0411(12) 0.0180(9) 0.0003(8) 0.0012(8)
C7 0.0168(9) 0.0222(9) 0.0283(10) 0.0104(8) -0.0009(7) 0.0034(7)
C8 0.0152(8) 0.0202(9) 0.0242(9) 0.0054(7) 0.0000(7) 0.0036(7)
C9 0.0155(9) 0.0340(12) 0.0456(13) 0.0204(10) 0.0038(8) 0.0067(8)
N3 0.0148(7) 0.0160(7) 0.0190(7) 0.0045(6) 0.0031(5) 0.0016(6)
C31 0.0142(8) 0.0168(8) 0.0218(8) 0.0051(7) 0.0037(6) 0.0032(6)
C32 0.0171(9) 0.0182(9) 0.0260(9) 0.0019(7) 0.0033(7) 0.0024(7)
C33 0.0206(9) 0.0202(9) 0.0357(11) 0.0059(8) 0.0060(8) -0.0005(7)
C34 0.0255(10) 0.0263(10) 0.0328(11) 0.0101(8) 0.0115(8) 0.0021(8)
C35 0.0271(10) 0.0259(10) 0.0240(9) 0.0049(8) 0.0097(8) 0.0056(8)
C36 0.0197(9) 0.0164(8) 0.0231(9) 0.0034(7) 0.0042(7) 0.0035(7)
C37 0.0210(10) 0.0291(11) 0.0289(10) -0.0046(8) 0.0003(8) 0.0004(8)
C38 0.0294(11) 0.0189(9) 0.0272(10) -0.0009(8) 0.0062(8) -0.0002(8)
O1T 0.0204(6) 0.0158(6) 0.0175(6) 0.0034(5) 0.0034(5) 0.0029(5)
C1T 0.0249(10) 0.0223(9) 0.0192(9) 0.0083(7) 0.0027(7) 0.0042(7)
C2T 0.0412(13) 0.0209(10) 0.0372(12) 0.0102(9) 0.0147(10) 0.0058(9)
C3T 0.0557(16) 0.0197(10) 0.0386(13) 0.0056(9) 0.0133(11) -0.0018(10)
C4T 0.0299(10) 0.0160(9) 0.0275(10) 0.0026(7) 0.0077(8) 0.0053(8)
B1 0.0162(9) 0.0170(9) 0.0156(8) 0.0040(7) 0.0020(7) 0.0024(7)
C61 0.0167(8) 0.0188(8) 0.0161(8) 0.0036(6) 0.0041(6) 0.0037(7)
C62 0.0187(9) 0.0216(9) 0.0237(9) 0.0071(7) 0.0008(7) 0.0023(7)
C63 0.0232(10) 0.0249(10) 0.0298(10) 0.0124(8) 0.0000(8) 0.0041(8)
C67 0.0346(13) 0.0356(13) 0.0672(19) 0.0291(13) -0.0094(12) 0.0021(11)
F7 0.086(3) 0.056(3) 0.052(2) 0.0368(19) 0.014(2) 0.021(2)
F8 0.074(3) 0.033(2) 0.086(4) 0.036(2) -0.052(3) -0.0259(19)
F9 0.065(3) 0.030(2) 0.079(3) 0.019(2) 0.042(3) 0.030(2)
F7A 0.097(6) 0.054(4) 0.134(7) 0.062(4) 0.087(5) 0.042(4)
F8A 0.097(4) 0.0185(17) 0.071(4) 0.005(2) -0.047(3) 0.008(2)
F9A 0.044(3) 0.037(4) 0.156(7) 0.037(4) -0.054(4) -0.001(3)
C64 0.0201(9) 0.0295(10) 0.0237(9) 0.0078(8) -0.0003(7) 0.0065(8)
C65 0.0175(8) 0.0245(9) 0.0184(8) 0.0004(7) 0.0021(7) 0.0041(7)
C68 0.0242(10) 0.0287(11) 0.0254(10) -0.0015(8) -0.0042(8) 0.0049(8)
F10 0.038(4) 0.031(5) 0.039(6) -0.009(4) -0.001(4) 0.011(3)
F11 0.045(8) 0.044(8) 0.034(4) 0.002(4) 0.003(4) -0.016(5)
F12 0.027(4) 0.034(4) 0.040(7) -0.008(4) -0.016(4) 0.008(3)
F10A 0.041(3) 0.028(3) 0.052(6) -0.013(3) -0.012(3) 0.011(2)
F11A 0.029(3) 0.043(5) 0.043(3) -0.003(2) 0.0025(17) -0.015(3)
F12A 0.044(5) 0.043(3) 0.033(3) -0.003(3) -0.020(4) 0.009(3)
C66 0.0187(9) 0.0202(9) 0.0178(8) 0.0027(7) 0.0021(6) 0.0039(7)
C71 0.0195(9) 0.0180(8) 0.0138(7) 0.0014(6) 0.0012(6) 0.0022(7)
C72 0.0231(9) 0.0215(9) 0.0186(8) 0.0035(7) 0.0028(7) 0.0049(7)
C73 0.0327(11) 0.0221(9) 0.0190(9) 0.0054(7) 0.0007(8) 0.0076(8)
C77 0.0399(13) 0.0331(12) 0.0324(11) 0.0151(9) 0.0024(10) 0.0126(10)
F13 0.0539(16) 0.100(3) 0.088(3) 0.079(2) 0.0057(16) 0.0202(17)
F14 0.0486(17) 0.0485(15) 0.113(3) 0.0324(17) -0.0402(19) 0.0022(12)
F15 0.142(4) 0.137(4) 0.0583(18) -0.001(2) -0.005(2) 0.123(4)
F13A 0.051(5) 0.029(4) 0.121(10) 0.031(5) -0.016(6) 0.006(3)
F14A 0.122(9) 0.112(9) 0.042(5) -0.020(5) -0.034(5) 0.095(8)
F15A 0.034(4) 0.092(8) 0.102(8) 0.075(7) 0.019(4) 0.034(4)
C74 0.0370(12) 0.0220(10) 0.0195(9) 0.0064(7) 0.0048(8) 0.0011(8)
C75 0.0258(10) 0.0225(9) 0.0184(8) 0.0031(7) 0.0051(7) -0.0023(8)
C78 0.0303(11) 0.0353(12) 0.0273(10) 0.0085(9) 0.0076(9) -0.0058(9)
F16 0.036(4) 0.055(3) 0.035(3) 0.004(3) 0.017(3) 0.003(2)
F17 0.020(2) 0.043(4) 0.035(3) 0.013(2) 0.0008(18) -0.002(3)
F18 0.031(3) 0.038(3) 0.054(5) 0.026(3) 0.001(3) -0.011(2)
F16A 0.028(4) 0.065(5) 0.049(7) -0.009(5) 0.018(5) -0.001(3)
F17A 0.030(4) 0.056(8) 0.037(3) 0.004(4) 0.004(2) -0.009(4)
F18A 0.050(6) 0.062(5) 0.051(7) 0.025(5) 0.013(5) -0.022(4)
C76 0.0207(9) 0.0201(9) 0.0162(8) 0.0024(7) 0.0028(7) 0.0018(7)
C51 0.0201(9) 0.0176(8) 0.0168(8) 0.0042(6) 0.0031(6) 0.0020(7)
C52 0.0205(9) 0.0230(9) 0.0225(9) 0.0022(7) 0.0010(7) 0.0035(7)
C53 0.0248(10) 0.0266(10) 0.0253(10) 0.0010(8) -0.0032(8) 0.0001(8)
C57 0.0291(12) 0.0424(14) 0.0385(13) -0.0088(11) -0.0094(10) 0.0040(10)
F1 0.055(5) 0.065(5) 0.115(9) -0.056(5) -0.046(5) 0.016(4)
F2 0.035(4) 0.118(8) 0.060(7) 0.053(7) -0.021(4) -0.010(6)
F3 0.018(2) 0.081(7) 0.058(4) 0.002(4) -0.007(2) -0.012(3)
F1A 0.045(2) 0.102(4) 0.045(2) -0.037(2) -0.0208(17) 0.020(2)
F2A 0.051(3) 0.059(2) 0.063(4) 0.008(2) -0.035(3) 0.0114(18)
F3A 0.0273(16) 0.090(5) 0.065(3) 0.023(3) -0.0037(19) -0.015(2)
C54 0.0336(11) 0.0219(10) 0.0215(9) 0.0002(7) 0.0004(8) 0.0011(8)
C55 0.0315(11) 0.0197(9) 0.0195(9) 0.0049(7) 0.0050(7) 0.0057(8)
C58 0.0401(12) 0.0253(10) 0.0215(9) 0.0011(8) 0.0026(8) 0.0116(9)
F4 0.0340(8) 0.0411(8) 0.0480(9) -0.0037(7) 0.0043(6) 0.0173(7)
F5 0.0636(11) 0.0509(9) 0.0247(7) -0.0047(6) 0.0023(7) 0.0312(8)
F6 0.0549(10) 0.0338(8) 0.0505(9) 0.0194(7) 0.0131(8) 0.0199(7)
C56 0.0234(9) 0.0215(9) 0.0178(8) 0.0039(7) 0.0023(7) 0.0041(7)
C81 0.0166(8) 0.0183(8) 0.0159(8) 0.0043(6) 0.0007(6) 0.0033(7)
C82 0.0190(9) 0.0175(8) 0.0194(8) 0.0046(7) 0.0016(7) 0.0016(7)
C83 0.0246(9) 0.0174(8) 0.0191(8) 0.0017(7) 0.0018(7) 0.0058(7)
C87 0.0332(11) 0.0199(9) 0.0264(10) 0.0017(8) 0.0041(8) 0.0063(8)
F19 0.0415(9) 0.0281(7) 0.0654(11) -0.0163(7) -0.0118(8) 0.0038(6)
F20 0.0597(10) 0.0278(7) 0.0428(8) 0.0021(6) 0.0232(7) 0.0179(7)
F21 0.0670(11) 0.0217(6) 0.0339(7) 0.0079(6) 0.0054(7) 0.0128(7)
C84 0.0225(9) 0.0237(9) 0.0211(9) 0.0039(7) 0.0059(7) 0.0066(7)
C85 0.0194(9) 0.0198(9) 0.0212(9) 0.0055(7) 0.0050(7) 0.0027(7)
C88 0.0249(10) 0.0244(10) 0.0285(10) 0.0053(8) 0.0107(8) 0.0037(8)
F22 0.0372(8) 0.0291(7) 0.0341(7) 0.0149(6) 0.0107(6) 0.0028(6)
F23 0.0273(7) 0.0360(8) 0.0588(10) 0.0114(7) 0.0243(7) 0.0066(6)
F24 0.0348(7) 0.0295(7) 0.0355(7) 0.0015(6) 0.0068(6) -0.0097(6)
C86 0.0190(9) 0.0170(8) 0.0191(8) 0.0031(6) 0.0031(7) 0.0031(7)
C1S 0.064(5) 0.198(12) 0.069(6) 0.025(7) -0.025(4) 0.005(6)
Cl1S 0.0514(10) 0.0723(12) 0.0785(19) 0.0055(10) -0.0005(9) 0.0159(8)
Cl2S 0.0547(12) 0.105(2) 0.117(3) 0.034(2) -0.0011(17) 0.0301(12)
C1R 0.069(6) 0.167(11) 0.071(7) -0.034(7) 0.026(5) 0.008(7)
Cl1R 0.0716(15) 0.130(2) 0.083(3) 0.0218(17) 0.0204(14) 0.0561(16)
Cl2R 0.0466(12) 0.0784(16) 0.122(3) 0.014(2) -0.0026(18) 0.0261(11)

loop_
_atom_type_symbol
_atom_type_description
_atom_type_scat_dispersion_real
_atom_type_scat_dispersion_imag
_atom_type_scat_source
C C 0.0033 0.0016 'International Tables Vol C Tables 4.2.6.8 and 6.1.1.4'
H H 0.0000 0.0000 'International Tables Vol C Tables 4.2.6.8 and 6.1.1.4'
B B 0.0013 0.0007 'International Tables Vol C Tables 4.2.6.8 and 6.1.1.4'
N N 0.0061 0.0033 'International Tables Vol C Tables 4.2.6.8 and 6.1.1.4'
O O 0.0106 0.0060 'International Tables Vol C Tables 4.2.6.8 and 6.1.1.4'
F F 0.0171 0.0103 'International Tables Vol C Tables 4.2.6.8 and 6.1.1.4'
Cl Cl 0.1484 0.1585 'International Tables Vol C Tables 4.2.6.8 and 6.1.1.4'
Mo Mo -1.6832 0.6857 'International Tables Vol C Tables 4.2.6.8 and 6.1.1.4'

loop_
_geom_angle_atom_site_label_1
_geom_angle_atom_site_label_2
_geom_angle_atom_site_label_3
_geom_angle
C2 C1 Mo1 155.26(17)
C1 C2 C4 111.12(18)
C1 C2 C41 105.34(16)
C4 C2 C41 110.95(17)
C1 C2 C3 110.59(17)
C4 C2 C3 107.04(18)
C41 C2 C3 111.86(17)
C46 C41 C42 117.85(19)
C46 C41 C2 122.31(19)
C42 C41 C2 119.80(18)
C43 C42 C41 121.1(2)
C44 C43 C42 120.3(2)
C45 C44 C43 119.3(2)
C44 C45 C46 120.3(2)
C41 C46 C45 121.0(2)
N1 Mo1 C1 110.49(9)
N1 Mo1 N3 128.22(7)
C1 Mo1 N3 121.16(8)
N1 Mo1 N2 94.91(7)
C1 Mo1 N2 94.55(7)
N3 Mo1 N2 84.99(6)
N1 Mo1 O1T 89.86(6)
C1 Mo1 O1T 91.43(7)
N3 Mo1 O1T 85.63(5)
N2 Mo1 O1T 170.53(5)
C11 N1 Mo1 162.68(15)
N1 C11 C12 118.58(17)
N1 C11 C16 120.44(18)
C12 C11 C16 120.95(17)
C13 C12 C11 118.56(19)
C13 C12 C121 119.48(19)
C11 C12 C121 121.95(17)
C14 C13 C12 120.8(2)
C15 C14 C13 120.36(19)
C14 C15 C16 121.6(2)
C15 C16 C11 117.55(19)
C15 C16 C161 118.54(18)
C11 C16 C161 123.89(17)
C12 C121 C122 112.36(18)
C12 C121 C123 111.31(18)
C122 C121 C123 109.4(2)
C16 C161 C163 112.39(18)
C16 C161 C162 109.62(19)
C163 C161 C162 110.1(2)
C5 N2 C21 115.71(16)
C5 N2 Mo1 125.61(13)
C21 N2 Mo1 118.53(12)
C22 C21 C26 121.47(18)
C22 C21 N2 120.53(17)
C26 C21 N2 117.92(17)
C21 C22 C23 118.32(19)
C21 C22 C27 123.08(18)
C23 C22 C27 118.44(19)
C24 C23 C22 121.0(2)
C23 C24 C25 119.8(2)
C24 C25 C26 121.0(2)
C25 C26 C21 118.27(19)
C25 C26 C28 120.67(19)
C21 C26 C28 121.01(18)
N2 C5 C7 123.25(17)
N2 C5 C6 120.88(17)
C7 C5 C6 115.81(17)
C8 C7 C5 127.68(18)
N3 C8 C7 124.02(18)
N3 C8 C9 119.63(17)
C7 C8 C9 116.29(17)
C8 N3 C31 114.28(15)
C8 N3 Mo1 124.57(13)
C31 N3 Mo1 121.09(12)
C36 C31 C32 121.09(17)
C36 C31 N3 118.23(16)
C32 C31 N3 120.61(17)
C33 C32 C31 118.38(19)
C33 C32 C37 119.62(18)
C31 C32 C37 121.97(18)
C34 C33 C32 121.16(19)
C35 C34 C33 119.82(19)
C34 C35 C36 120.8(2)
C35 C36 C31 118.64(18)
C35 C36 C38 120.03(18)
C31 C36 C38 121.27(17)
C4T O1T C1T 106.48(14)
C4T O1T Mo1 118.66(11)
C1T O1T Mo1 125.08(11)
O1T C1T C2T 104.08(16)
C3T C2T C1T 104.85(18)
C2T C3T C4T 105.88(19)
O1T C4T C3T 106.16(17)
C81 B1 C71 110.46(15)
C81 B1 C61 103.78(14)
C71 B1 C61 113.52(15)
C81 B1 C51 112.24(15)
C71 B1 C51 104.77(14)
C61 B1 C51 112.29(15)
C66 C61 C62 115.54(17)
C66 C61 B1 122.41(16)
C62 C61 B1 121.75(17)
C63 C62 C61 122.20(19)
C64 C63 C62 121.14(19)
C64 C63 C67 118.9(2)
C62 C63 C67 119.9(2)
F8 C67 F7A 57.0(5)
F8 C67 F9 120.6(5)
F7A C67 F9 117.0(5)
F8 C67 F9A 126.8(5)
F7A C67 F9A 108.9(6)
F9 C67 F9A 13.4(7)
F8 C67 F8A 45.2(3)
F7A C67 F8A 99.2(5)
F9 C67 F8A 89.0(5)
F9A C67 F8A 101.2(6)
F8 C67 C63 115.4(3)
F7A C67 C63 119.3(3)
F9 C67 C63 115.2(4)
F9A C67 C63 115.1(5)
F8A C67 C63 110.4(3)
F8 C67 F7 98.3(4)
F7A C67 F7 41.3(5)
F9 C67 F7 97.3(4)
F9A C67 F7 84.4(6)
F8A C67 F7 137.8(4)
C63 C67 F7 104.4(3)
C65 C64 C63 117.80(18)
C64 C65 C66 121.04(18)
C64 C65 C68 120.52(18)
C66 C65 C68 118.43(18)
F12A C68 F12 10(2)
F12A C68 F10A 106.9(10)
F12 C68 F10A 114.6(19)
F12A C68 F11 114.1(19)
F12 C68 F11 106.1(16)
F10A C68 F11 94.4(18)
F12A C68 F10 97.4(19)
F12 C68 F10 105.9(16)
F10A C68 F10 12(2)
F11 C68 F10 104.9(16)
F12A C68 F11A 107.0(10)
F12 C68 F11A 98(2)
F10A C68 F11A 106.0(9)
F11 C68 F11A 12(2)
F10 C68 F11A 116.1(18)
F12A C68 C65 113.2(9)
F12 C68 C65 113.5(14)
F10A C68 C65 112.5(9)
F11 C68 C65 114.1(13)
F10 C68 C65 111.6(15)
F11A C68 C65 110.8(8)
C65 C66 C61 122.25(18)
C76 C71 C72 115.58(17)
C76 C71 B1 124.07(17)
C72 C71 B1 120.07(16)
C73 C72 C71 122.40(19)
C72 C73 C74 121.01(19)
C72 C73 C77 119.2(2)
C74 C73 C77 119.82(19)
F13A C77 F14 129.7(5)
F13A C77 F15 56.9(7)
F14 C77 F15 109.6(4)
F13A C77 F14A 104.7(9)
F14 C77 F14A 46.8(8)
F15 C77 F14A 134.6(5)
F13A C77 F13 49.8(7)
F14 C77 F13 106.2(3)
F15 C77 F13 105.6(3)
F14A C77 F13 62.2(9)
F13A C77 F15A 101.2(8)
F14 C77 F15A 59.1(7)
F15 C77 F15A 52.6(6)
F14A C77 F15A 100.6(9)
F13 C77 F15A 131.5(4)
F13A C77 C73 118.4(5)
F14 C77 C73 111.5(2)
F15 C77 C73 111.2(2)
F14A C77 C73 113.7(4)
F13 C77 C73 112.4(2)
F15A C77 C73 115.9(4)
C75 C74 C73 117.67(18)
C74 C75 C76 121.52(19)
C74 C75 C78 119.91(19)
C76 C75 C78 118.5(2)
F16A C78 F17A 108.3(10)
F16A C78 F18A 108.2(12)
F17A C78 F18A 106.9(10)
F16A C78 F16 13.9(15)
F17A C78 F16 120.4(14)
F18A C78 F16 96.8(13)
F16A C78 F18 115.1(14)
F17A C78 F18 95.2(13)
F18A C78 F18 12.0(17)
F16 C78 F18 105.3(9)
F16A C78 F17 93.2(12)
F17A C78 F17 15.7(13)
F18A C78 F17 117.3(13)
F16 C78 F17 106.0(8)
F18 C78 F17 106.3(8)
F16A C78 C75 113.3(11)
F17A C78 C75 109.5(10)
F18A C78 C75 110.5(9)
F16 C78 C75 111.7(9)
F18 C78 C75 113.7(6)
F17 C78 C75 113.2(7)
C75 C76 C71 121.80(19)
C52 C51 C56 115.56(18)
C52 C51 B1 121.84(17)
C56 C51 B1 122.31(17)
C53 C52 C51 122.2(2)
C54 C53 C52 121.1(2)
C54 C53 C57 119.6(2)
C52 C53 C57 119.4(2)
F2 C57 F3A 116.9(9)
F2 C57 F1 113.6(8)
F3A C57 F1 74.1(7)
F2 C57 F2A 18.4(10)
F3A C57 F2A 108.7(6)
F1 C57 F2A 129.2(7)
F2 C57 F1A 83.2(8)
F3A C57 F1A 108.1(4)
F1 C57 F1A 38.0(7)
F2A C57 F1A 101.5(5)
F2 C57 F3 102.1(9)
F3A C57 F3 26.3(4)
F1 C57 F3 100.0(7)
F2A C57 F3 88.8(7)
F1A C57 F3 130.5(4)
F2 C57 C53 116.9(7)
F3A C57 C53 115.2(4)
F1 C57 C53 113.0(4)
F2A C57 C53 110.8(4)
F1A C57 C53 111.7(3)
F3 C57 C53 109.2(4)
C55 C54 C53 117.96(19)
C54 C55 C56 121.0(2)
C54 C55 C58 118.85(19)
C56 C55 C58 120.05(19)
F5 C58 F6 106.48(19)
F5 C58 F4 106.15(19)
F6 C58 F4 105.69(19)
F5 C58 C55 113.12(18)
F6 C58 C55 111.49(19)
F4 C58 C55 113.35(18)
C55 C56 C51 122.15(19)
C82 C81 C86 115.83(17)
C82 C81 B1 121.39(16)
C86 C81 B1 122.54(16)
C83 C82 C81 122.35(18)
C82 C83 C84 121.24(18)
C82 C83 C87 118.76(18)
C84 C83 C87 119.94(18)
F20 C87 F19 107.05(19)
F20 C87 F21 105.92(18)
F19 C87 F21 106.22(19)
F20 C87 C83 113.21(18)
F19 C87 C83 112.29(18)
F21 C87 C83 111.68(17)
C83 C84 C85 117.34(18)
C84 C85 C86 121.58(18)
C84 C85 C88 119.48(18)
C86 C85 C88 118.93(18)
F23 C88 F24 106.62(18)
F23 C88 F22 105.98(17)
F24 C88 F22 106.37(17)
F23 C88 C85 112.93(18)
F24 C88 C85 112.31(17)
F22 C88 C85 112.14(18)
C85 C86 C81 121.65(18)
Cl2S C1S Cl1S 129.5(7)
Cl1R C1R Cl2R 133.7(8)

loop_
_geom_bond_atom_site_label_1
_geom_bond_atom_site_label_2
_geom_bond_distance
C1 C2 1.514(3)
C1 Mo1 1.909(2)
C2 C4 1.532(3)
C2 C41 1.546(3)
C2 C3 1.550(3)
C41 C46 1.394(3)
C41 C42 1.396(3)
C42 C43 1.391(3)
C43 C44 1.386(3)
C44 C45 1.382(3)
C45 C46 1.397(3)
Mo1 N1 1.7460(16)
Mo1 N3 2.1220(16)
Mo1 N2 2.1435(16)
Mo1 O1T 2.2417(13)
N1 C11 1.398(2)
C11 C12 1.417(3)
C11 C16 1.422(3)
C12 C13 1.390(3)
C12 C121 1.511(3)
C13 C14 1.387(3)
C14 C15 1.382(3)
C15 C16 1.394(3)
C16 C161 1.520(3)
C121 C122 1.527(3)
C121 C123 1.539(3)
C161 C163 1.533(3)
C161 C162 1.536(3)
N2 C5 1.329(2)
N2 C21 1.456(2)
C21 C22 1.399(3)
C21 C26 1.403(3)
C22 C23 1.400(3)
C22 C27 1.507(3)
C23 C24 1.384(3)
C24 C25 1.390(3)
C25 C26 1.395(3)
C26 C28 1.506(3)
C5 C7 1.408(3)
C5 C6 1.513(3)
C7 C8 1.381(3)
C8 N3 1.360(2)
C8 C9 1.514(3)
N3 C31 1.452(2)
C31 C36 1.402(3)
C31 C32 1.405(3)
C32 C33 1.396(3)
C32 C37 1.503(3)
C33 C34 1.388(3)
C34 C35 1.385(3)
C35 C36 1.400(3)
C36 C38 1.510(3)
O1T C4T 1.464(2)
O1T C1T 1.467(2)
C1T C2T 1.517(3)
C2T C3T 1.515(3)
C3T C4T 1.522(3)
B1 C81 1.637(3)
B1 C71 1.640(3)
B1 C61 1.640(3)
B1 C51 1.643(3)
C61 C66 1.399(3)
C61 C62 1.406(3)
C62 C63 1.393(3)
C63 C64 1.387(3)
C63 C67 1.500(3)
C67 F8 1.234(4)
C67 F7A 1.254(5)
C67 F9 1.257(6)
C67 F9A 1.270(7)
C67 F8A 1.460(6)
C67 F7 1.510(5)
C64 C65 1.386(3)
C65 C66 1.398(3)
C65 C68 1.496(3)
C68 F12A 1.333(9)
C68 F12 1.336(13)
C68 F10A 1.340(9)
C68 F11 1.341(13)
C68 F10 1.343(13)
C68 F11A 1.345(8)
C71 C76 1.402(3)
C71 C72 1.405(3)
C72 C73 1.390(3)
C73 C74 1.390(3)
C73 C77 1.501(3)
C77 F13A 1.265(7)
C77 F14 1.294(4)
C77 F15 1.295(4)
C77 F14A 1.309(8)
C77 F13 1.329(3)
C77 F15A 1.364(8)
C74 C75 1.380(3)
C75 C76 1.398(3)
C75 C78 1.503(3)
C78 F16A 1.326(11)
C78 F17A 1.333(11)
C78 F18A 1.340(11)
C78 F16 1.341(9)
C78 F18 1.347(8)
C78 F17 1.360(8)
C51 C52 1.403(3)
C51 C56 1.408(3)
C52 C53 1.393(3)
C53 C54 1.387(3)
C53 C57 1.500(3)
C57 F2 1.275(11)
C57 F3A 1.278(6)
C57 F1 1.319(7)
C57 F2A 1.335(6)
C57 F1A 1.369(4)
C57 F3 1.416(9)
C54 C55 1.386(3)
C55 C56 1.392(3)
C55 C58 1.499(3)
C58 F5 1.335(2)
C58 F6 1.343(3)
C58 F4 1.344(3)
C81 C82 1.401(3)
C81 C86 1.402(3)
C82 C83 1.388(3)
C83 C84 1.388(3)
C83 C87 1.498(3)
C87 F20 1.331(3)
C87 F19 1.333(3)
C87 F21 1.345(3)
C84 C85 1.388(3)
C85 C86 1.395(3)
C85 C88 1.498(3)
C88 F23 1.336(2)
C88 F24 1.344(3)
C88 F22 1.347(3)
C1S Cl2S 1.475(9)
C1S Cl1S 1.690(8)
C1R Cl1R 1.741(8)
C1R Cl2R 1.782(11)
